data_4345457
loop_
_publ_author_name
'Ponikiewski, \/L'
'Zi\'o\/lkowska, A'
'Pikies, J.'

_publ_section_title
;
 Reactions of Lithiated Diphosphanes R2P-P(SiMe3)Li (R = tBu and iPr) with
 [(Me)NacnacTiCl2&#x00B7;THF] and [(Me)NacnacTiCl3]. Formation and
 Structure of Titanium(III) and Titanium(IV) \b-Diketiminato Complexes
 Bearing the Side-on Phosphanylphosphido and Phosphanylphosphinidene
 Functionalities.
;
_journal_issue 3
_journal_name_full 'Inorganic chemistry'
_journal_page_first 1094
_journal_page_last 1103
_journal_paper_doi 10.1021/acs.inorgchem.6b01929
_journal_volume 56
_journal_year 2017
_chemical_absolute_configuration unk
_chemical_formula_moiety 'C37 H59 Cl N2 P2 Ti'
_chemical_formula_sum 'C37 H59 Cl N2 P2 Ti'
_chemical_formula_weight 677.15
_chemical_name_systematic
;
 ?
;
_space_group_IT_number 14
_symmetry_cell_setting monoclinic
_symmetry_Int_Tables_number 14
_symmetry_space_group_name_Hall '-P 2ybc'
_symmetry_space_group_name_H-M 'P 1 21/c 1'
_atom_sites_solution_hydrogens geom
_atom_sites_solution_primary direct
_atom_sites_solution_secondary difmap
_audit_conform_dict_location ftp://ftp.iucr.org/pub/cif_core.dic
_audit_conform_dict_name cif_core.dic
_audit_conform_dict_version 2.4
_audit_creation_date 2015-11-18
_audit_creation_method 'WinGX routine CIF_UPDATE'
_cell_angle_alpha 90
_cell_angle_beta 104.503(4)
_cell_angle_gamma 90
_cell_formula_units_Z 4
_cell_length_a 17.5957(9)
_cell_length_b 17.4527(6)
_cell_length_c 12.8529(7)
_cell_measurement_reflns_used 25719
_cell_measurement_temperature 150(2)
_cell_measurement_theta_max 59.53
_cell_measurement_theta_min 2.29
_cell_volume 3821.3(3)
_computing_cell_refinement 'STOE X-AREA'
_computing_data_collection 'STOE X-AREA'
_computing_data_reduction 'STOE X-RED'
_computing_structure_refinement 'SHELXL-97 (Sheldrick, 2008)'
_diffrn_ambient_temperature 150(2)
_diffrn_detector Pilatus100K
_diffrn_detector_area_resol_mean 5.81
_diffrn_detector_type STOE
_diffrn_measured_fraction_theta_full 0.996
_diffrn_measured_fraction_theta_max 0.996
_diffrn_measurement_device '2-circle goniometer'
_diffrn_measurement_device_type 'STOE STADIVARI'
_diffrn_measurement_method 'rotation method'
_diffrn_radiation_monochromator 'plane graphite'
_diffrn_radiation_type CuK\a
_diffrn_radiation_wavelength 1.54178
_diffrn_reflns_av_R_equivalents 0.0369
_diffrn_reflns_av_unetI/netI 0.0439
_diffrn_reflns_limit_h_max 19
_diffrn_reflns_limit_h_min -22
_diffrn_reflns_limit_k_max 22
_diffrn_reflns_limit_k_min -21
_diffrn_reflns_limit_l_max 16
_diffrn_reflns_limit_l_min -16
_diffrn_reflns_number 21680
_diffrn_reflns_theta_full 89.75
_diffrn_reflns_theta_max 89.75
_diffrn_reflns_theta_min 3.63
_diffrn_source 'Cu LFF Sealed Tube'
_exptl_absorpt_coefficient_mu 3.518
_exptl_absorpt_correction_T_max 0.5253
_exptl_absorpt_correction_T_min 0.4733
_exptl_absorpt_correction_type integration
_exptl_crystal_colour green
_exptl_crystal_density_diffrn 1.177
_exptl_crystal_density_method 'not measured'
_exptl_crystal_description block
_exptl_crystal_F_000 1456
_exptl_crystal_size_max 0.25
_exptl_crystal_size_mid 0.24
_exptl_crystal_size_min 0.21
_refine_diff_density_max 0.93
_refine_diff_density_min -0.452
_refine_diff_density_rms 0.069
_refine_ls_extinction_method none
_refine_ls_goodness_of_fit_ref 1.018
_refine_ls_hydrogen_treatment constr
_refine_ls_matrix_type full
_refine_ls_number_parameters 388
_refine_ls_number_reflns 8705
_refine_ls_number_restraints 0
_refine_ls_restrained_S_all 1.018
_refine_ls_R_factor_all 0.0727
_refine_ls_R_factor_gt 0.0457
_refine_ls_shift/su_max 0.001
_refine_ls_shift/su_mean 0
_refine_ls_structure_factor_coef Fsqd
_refine_ls_weighting_details 'calc w=1/[\s^2^(Fo^2^)+(0.0785P)^2^+0.0457P] where P=(Fo^2^+2Fc^2^)/3'
_refine_ls_weighting_scheme calc
_refine_ls_wR_factor_gt 0.1133
_refine_ls_wR_factor_ref 0.1261
_reflns_number_gt 6310
_reflns_number_total 8705
_reflns_threshold_expression >2\s(I)
_cod_data_source_file ic6b01929_si_001.cif
_cod_data_source_block 2a1
_cod_original_sg_symbol_H-M 'P 21/c'
_cod_database_code 4345457

loop_
_symmetry_equiv_pos_as_xyz
'x, y, z'
'-x, y+1/2, -z+1/2'
'-x, -y, -z'
'x, -y-1/2, z-1/2'

loop_
_atom_site_label
_atom_site_type_symbol
_atom_site_fract_x
_atom_site_fract_y
_atom_site_fract_z
_atom_site_U_iso_or_equiv
_atom_site_adp_type
_atom_site_occupancy
_atom_site_symmetry_multiplicity
_atom_site_calc_flag
_atom_site_refinement_flags
C1 C 0.12666(13) 0.55457(12) 0.38282(17) 0.0222(4) Uani 1 1 d .
C2 C 0.17096(15) 0.51925(13) 0.47717(18) 0.0272(5) Uani 1 1 d .
C3 C 0.16841(18) 0.55152(16) 0.57562(19) 0.0370(6) Uani 1 1 d .
H3 H 0.1969 0.528 0.6403 0.044 Uiso 1 1 calc R
C4 C 0.12526(18) 0.61698(16) 0.5810(2) 0.0385(6) Uani 1 1 d .
H4 H 0.1251 0.6385 0.6489 0.046 Uiso 1 1 calc R
C5 C 0.08251(16) 0.65091(15) 0.4879(2) 0.0336(5) Uani 1 1 d .
H5 H 0.0529 0.6957 0.4924 0.04 Uiso 1 1 calc R
C6 C 0.08182(14) 0.62074(13) 0.38673(18) 0.0257(5) Uani 1 1 d .
C7 C 0.22053(16) 0.44825(14) 0.47341(18) 0.0309(5) Uani 1 1 d .
H7 H 0.2397 0.4516 0.4066 0.037 Uiso 1 1 calc R
C8 C 0.1710(2) 0.37502(16) 0.4653(2) 0.0430(7) Uani 1 1 d .
H8A H 0.2042 0.3303 0.4629 0.064 Uiso 1 1 calc R
H8B H 0.1282 0.3768 0.3997 0.064 Uiso 1 1 calc R
H8C H 0.149 0.3713 0.528 0.064 Uiso 1 1 calc R
C9 C 0.2924(2) 0.4435(2) 0.5681(2) 0.0465(7) Uani 1 1 d .
H9A H 0.3221 0.3969 0.5618 0.07 Uiso 1 1 calc R
H9B H 0.2756 0.4418 0.6353 0.07 Uiso 1 1 calc R
H9C H 0.3257 0.4885 0.5682 0.07 Uiso 1 1 calc R
C10 C 0.03384(15) 0.66124(14) 0.28773(19) 0.0303(5) Uani 1 1 d .
H10 H 0.0344 0.6288 0.2238 0.036 Uiso 1 1 calc R
C11 C 0.0690(2) 0.73951(16) 0.2721(2) 0.0431(7) Uani 1 1 d .
H11A H 0.0366 0.7641 0.2075 0.065 Uiso 1 1 calc R
H11B H 0.1225 0.7326 0.2641 0.065 Uiso 1 1 calc R
H11C H 0.0702 0.7719 0.3348 0.065 Uiso 1 1 calc R
C12 C -0.05227(17) 0.67166(19) 0.2921(2) 0.0442(7) Uani 1 1 d .
H12A H -0.0815 0.6978 0.2268 0.066 Uiso 1 1 calc R
H12B H -0.0542 0.7024 0.3551 0.066 Uiso 1 1 calc R
H12C H -0.0759 0.6214 0.297 0.066 Uiso 1 1 calc R
C13 C 0.28604(13) 0.41244(13) 0.10944(17) 0.0222(4) Uani 1 1 d .
C14 C 0.31460(14) 0.43920(14) 0.02258(17) 0.0262(4) Uani 1 1 d .
C15 C 0.37829(16) 0.40069(16) 0.0000(2) 0.0345(5) Uani 1 1 d .
H15 H 0.3982 0.4176 -0.0583 0.041 Uiso 1 1 calc R
C16 C 0.41297(16) 0.33873(17) 0.0602(2) 0.0395(6) Uani 1 1 d .
H16 H 0.4561 0.3134 0.0432 0.047 Uiso 1 1 calc R
C17 C 0.38484(16) 0.31368(16) 0.1452(2) 0.0358(6) Uani 1 1 d .
H17 H 0.4095 0.2715 0.187 0.043 Uiso 1 1 calc R
C18 C 0.32084(14) 0.34924(13) 0.17110(18) 0.0257(4) Uani 1 1 d .
C19 C 0.27827(16) 0.50756(15) -0.04570(18) 0.0318(5) Uani 1 1 d .
H19 H 0.2663 0.547 0.0044 0.038 Uiso 1 1 calc R
C20 C 0.3333(2) 0.54516(19) -0.1059(2) 0.0470(7) Uani 1 1 d .
H20A H 0.3066 0.5887 -0.1478 0.07 Uiso 1 1 calc R
H20B H 0.3478 0.5077 -0.1544 0.07 Uiso 1 1 calc R
H20C H 0.3807 0.5632 -0.0541 0.07 Uiso 1 1 calc R
C21 C 0.20113(18) 0.4882(2) -0.1258(2) 0.0456(7) Uani 1 1 d .
H21A H 0.1803 0.5341 -0.1671 0.068 Uiso 1 1 calc R
H21B H 0.1633 0.4698 -0.0871 0.068 Uiso 1 1 calc R
H21C H 0.2101 0.4481 -0.1749 0.068 Uiso 1 1 calc R
C22 C 0.29265(16) 0.31760(14) 0.26624(19) 0.0314(5) Uani 1 1 d .
H22 H 0.2496 0.3514 0.2777 0.038 Uiso 1 1 calc R
C23 C 0.2603(3) 0.2357(2) 0.2451(3) 0.0670(11) Uani 1 1 d .
H23A H 0.218 0.2349 0.179 0.1 Uiso 1 1 calc R
H23B H 0.2399 0.2188 0.3056 0.1 Uiso 1 1 calc R
H23C H 0.3025 0.2012 0.2374 0.1 Uiso 1 1 calc R
C24 C 0.3574(2) 0.31589(18) 0.3694(2) 0.0470(7) Uani 1 1 d .
H24A H 0.3365 0.2957 0.4278 0.07 Uiso 1 1 calc R
H24B H 0.3773 0.3679 0.3873 0.07 Uiso 1 1 calc R
H24C H 0.4002 0.2829 0.3597 0.07 Uiso 1 1 calc R
C25 C 0.00155(15) 0.46360(15) 0.2657(2) 0.0341(5) Uani 1 1 d .
H25A H 0.003 0.4964 0.328 0.051 Uiso 1 1 calc R
H25B H -0.0027 0.4099 0.2857 0.051 Uiso 1 1 calc R
H25C H -0.0439 0.4773 0.2072 0.051 Uiso 1 1 calc R
C26 C 0.07598(13) 0.47465(12) 0.22900(18) 0.0231(4) Uani 1 1 d .
C27 C 0.08265(13) 0.43133(13) 0.13945(17) 0.0245(4) Uani 1 1 d .
H27 H 0.0347 0.4109 0.0974 0.029 Uiso 1 1 calc R
C28 C 0.14944(13) 0.41347(13) 0.10229(17) 0.0232(4) Uani 1 1 d .
C29 C 0.13754(16) 0.34790(16) 0.0216(2) 0.0368(6) Uani 1 1 d .
H29A H 0.1863 0.3391 -0.0005 0.055 Uiso 1 1 calc R
H29B H 0.0954 0.3611 -0.0415 0.055 Uiso 1 1 calc R
H29C H 0.1233 0.3013 0.0548 0.055 Uiso 1 1 calc R
C30 C 0.35260(18) 0.71756(16) 0.1537(2) 0.0391(6) Uani 1 1 d .
C31 C 0.2777(3) 0.7346(2) 0.0716(4) 0.0730(12) Uani 1 1 d .
H31A H 0.2668 0.6935 0.018 0.109 Uiso 1 1 calc R
H31B H 0.2827 0.7833 0.0362 0.109 Uiso 1 1 calc R
H31C H 0.2345 0.738 0.107 0.109 Uiso 1 1 calc R
C32 C 0.4204(3) 0.7129(3) 0.0957(4) 0.0777(13) Uani 1 1 d .
H32A H 0.4086 0.6728 0.0407 0.117 Uiso 1 1 calc R
H32B H 0.4697 0.7008 0.1483 0.117 Uiso 1 1 calc R
H32C H 0.4254 0.7623 0.0618 0.117 Uiso 1 1 calc R
C33 C 0.3726(3) 0.7791(2) 0.2374(4) 0.0794(14) Uani 1 1 d .
H33A H 0.4217 0.766 0.2897 0.119 Uiso 1 1 calc R
H33B H 0.3302 0.7836 0.2742 0.119 Uiso 1 1 calc R
H33C H 0.3789 0.828 0.203 0.119 Uiso 1 1 calc R
C34 C 0.43549(15) 0.57708(16) 0.2875(2) 0.0351(5) Uani 1 1 d .
C35 C 0.4812(2) 0.5467(4) 0.2096(3) 0.0903(17) Uani 1 1 d .
H35A H 0.4475 0.5125 0.1573 0.135 Uiso 1 1 calc R
H35B H 0.5273 0.5183 0.2497 0.135 Uiso 1 1 calc R
H35C H 0.4981 0.5897 0.1718 0.135 Uiso 1 1 calc R
C36 C 0.48516(18) 0.63069(18) 0.3712(3) 0.0457(7) Uani 1 1 d .
H36A H 0.4533 0.6505 0.4178 0.069 Uiso 1 1 calc R
H36B H 0.5039 0.6735 0.3349 0.069 Uiso 1 1 calc R
H36C H 0.5302 0.6025 0.4147 0.069 Uiso 1 1 calc R
C37 C 0.4155(2) 0.5077(2) 0.3493(4) 0.0721(13) Uani 1 1 d .
H37A H 0.3834 0.4715 0.2985 0.108 Uiso 1 1 calc R
H37B H 0.3862 0.525 0.4005 0.108 Uiso 1 1 calc R
H37C H 0.4641 0.4826 0.3882 0.108 Uiso 1 1 calc R
N1 N 0.13191(11) 0.52242(10) 0.28038(13) 0.0195(3) Uani 1 1 d .
N2 N 0.21915(11) 0.44956(10) 0.13468(13) 0.0202(3) Uani 1 1 d .
P1 P 0.26880(4) 0.63612(4) 0.32558(5) 0.03439(16) Uani 1 1 d .
P2 P 0.33779(3) 0.62065(3) 0.21527(4) 0.02354(13) Uani 1 1 d .
Cl1 Cl 0.11442(4) 0.62163(3) 0.04873(4) 0.03383(14) Uani 1 1 d .
Ti1 Ti 0.20167(2) 0.55983(2) 0.18501(3) 0.01750(9) Uani 1 1 d .

loop_
_atom_site_aniso_label
_atom_site_aniso_U_11
_atom_site_aniso_U_22
_atom_site_aniso_U_33
_atom_site_aniso_U_23
_atom_site_aniso_U_13
_atom_site_aniso_U_12
C1 0.0235(11) 0.0228(10) 0.0241(9) -0.0020(8) 0.0130(8) -0.0028(8)
C2 0.0320(12) 0.0283(11) 0.0248(10) 0.0016(8) 0.0137(9) -0.0005(9)
C3 0.0466(16) 0.0432(14) 0.0244(11) 0.0026(10) 0.0152(11) 0.0036(12)
C4 0.0521(17) 0.0421(14) 0.0271(11) -0.0090(10) 0.0210(12) -0.0006(12)
C5 0.0386(14) 0.0304(12) 0.0381(13) -0.0063(10) 0.0214(11) 0.0002(10)
C6 0.0261(11) 0.0245(10) 0.0306(11) -0.0022(8) 0.0149(9) -0.0016(9)
C7 0.0384(14) 0.0337(12) 0.0235(10) 0.0054(9) 0.0129(10) 0.0072(10)
C8 0.0521(18) 0.0314(13) 0.0483(15) 0.0090(11) 0.0178(14) 0.0057(12)
C9 0.0491(18) 0.0550(17) 0.0334(13) 0.0030(12) 0.0064(12) 0.0140(15)
C10 0.0318(13) 0.0301(12) 0.0317(11) -0.0025(9) 0.0132(10) 0.0084(10)
C11 0.0517(18) 0.0302(13) 0.0507(16) 0.0069(11) 0.0193(14) 0.0091(12)
C12 0.0314(14) 0.0552(17) 0.0469(15) -0.0104(13) 0.0116(12) 0.0121(13)
C13 0.0188(10) 0.0245(10) 0.0228(9) -0.0067(8) 0.0041(8) 0.0002(8)
C14 0.0264(11) 0.0302(11) 0.0226(9) -0.0080(8) 0.0073(9) -0.0006(9)
C15 0.0321(13) 0.0415(14) 0.0346(12) -0.0087(10) 0.0168(11) -0.0009(11)
C16 0.0308(13) 0.0446(15) 0.0464(14) -0.0118(12) 0.0157(12) 0.0105(11)
C17 0.0340(14) 0.0339(13) 0.0394(13) -0.0038(10) 0.0090(11) 0.0115(11)
C18 0.0236(11) 0.0250(11) 0.0271(10) -0.0062(8) 0.0040(9) 0.0031(9)
C19 0.0381(14) 0.0367(13) 0.0221(10) -0.0023(9) 0.0104(10) 0.0029(11)
C20 0.0541(19) 0.0519(17) 0.0373(14) 0.0033(12) 0.0157(14) -0.0082(14)
C21 0.0393(16) 0.069(2) 0.0268(12) 0.0068(12) 0.0057(11) 0.0034(14)
C22 0.0323(13) 0.0311(12) 0.0318(11) 0.0051(9) 0.0100(10) 0.0093(10)
C23 0.077(3) 0.068(2) 0.0513(18) 0.0038(17) 0.0073(18) -0.041(2)
C24 0.0545(19) 0.0439(16) 0.0360(13) 0.0106(12) -0.0010(13) -0.0071(14)
C25 0.0259(12) 0.0340(12) 0.0471(14) -0.0069(11) 0.0176(11) -0.0075(10)
C26 0.0201(10) 0.0212(10) 0.0288(10) 0.0012(8) 0.0078(9) 0.0004(8)
C27 0.0181(10) 0.0261(11) 0.0277(10) -0.0046(8) 0.0031(8) -0.0025(8)
C28 0.0228(11) 0.0239(10) 0.0211(9) -0.0031(8) 0.0023(8) 0.0007(8)
C29 0.0281(13) 0.0417(14) 0.0392(13) -0.0214(11) 0.0059(11) -0.0063(11)
C30 0.0425(15) 0.0338(13) 0.0429(14) 0.0055(11) 0.0144(12) -0.0136(12)
C31 0.073(3) 0.053(2) 0.089(3) 0.039(2) 0.013(2) -0.0084(19)
C32 0.089(3) 0.081(3) 0.079(3) 0.007(2) 0.051(2) -0.032(2)
C33 0.122(4) 0.0289(16) 0.082(3) -0.0034(16) 0.016(3) -0.024(2)
C34 0.0224(12) 0.0388(14) 0.0394(13) -0.0108(11) -0.0010(10) -0.0002(10)
C35 0.0364(19) 0.157(5) 0.070(2) -0.044(3) 0.0006(18) 0.037(2)
C36 0.0327(15) 0.0453(16) 0.0520(16) -0.0109(13) -0.0028(13) -0.0118(12)
C37 0.047(2) 0.0386(17) 0.101(3) 0.0166(18) -0.036(2) -0.0084(15)
N1 0.0189(9) 0.0197(8) 0.0220(8) -0.0001(6) 0.0091(7) 0.0008(7)
N2 0.0197(9) 0.0223(8) 0.0184(7) -0.0027(6) 0.0045(7) 0.0018(7)
P1 0.0326(3) 0.0442(4) 0.0308(3) -0.0168(3) 0.0164(3) -0.0149(3)
P2 0.0216(3) 0.0252(3) 0.0252(3) -0.0013(2) 0.0085(2) -0.0039(2)
Cl1 0.0337(3) 0.0357(3) 0.0297(3) 0.0086(2) 0.0035(2) 0.0071(2)
Ti1 0.01714(18) 0.01900(17) 0.01715(16) -0.00027(13) 0.00581(13) -0.00014(14)

loop_
_atom_type_symbol
_atom_type_description
_atom_type_scat_dispersion_real
_atom_type_scat_dispersion_imag
_atom_type_scat_source
C C 0.0181 0.0091 'International Tables Vol C Tables 4.2.6.8 and 6.1.1.4'
H H 0 0 'International Tables Vol C Tables 4.2.6.8 and 6.1.1.4'
N N 0.0311 0.018 'International Tables Vol C Tables 4.2.6.8 and 6.1.1.4'
P P 0.2955 0.4335 'International Tables Vol C Tables 4.2.6.8 and 6.1.1.4'
Cl Cl 0.3639 0.7018 'International Tables Vol C Tables 4.2.6.8 and 6.1.1.4'
Ti Ti 0.2191 1.8069 'International Tables Vol C Tables 4.2.6.8 and 6.1.1.4'

loop_
_geom_angle_atom_site_label_1
_geom_angle_atom_site_label_2
_geom_angle_atom_site_label_3
_geom_angle
C6 C1 C2 121.53(19)
C6 C1 N1 120.80(19)
C2 C1 N1 117.60(19)
C3 C2 C1 117.9(2)
C3 C2 C7 120.4(2)
C1 C2 C7 121.77(19)
C4 C3 C2 121.4(2)
C4 C3 H3 119.3
C2 C3 H3 119.3
C5 C4 C3 119.9(2)
C5 C4 H4 120.1
C3 C4 H4 120.1
C4 C5 C6 121.4(2)
C4 C5 H5 119.3
C6 C5 H5 119.3
C5 C6 C1 117.9(2)
C5 C6 C10 118.6(2)
C1 C6 C10 123.56(19)
C9 C7 C2 112.8(2)
C9 C7 C8 110.6(2)
C2 C7 C8 111.1(2)
C9 C7 H7 107.4
C2 C7 H7 107.4
C8 C7 H7 107.4
C7 C8 H8A 109.5
C7 C8 H8B 109.5
H8A C8 H8B 109.5
C7 C8 H8C 109.5
H8A C8 H8C 109.5
H8B C8 H8C 109.5
C7 C9 H9A 109.5
C7 C9 H9B 109.5
H9A C9 H9B 109.5
C7 C9 H9C 109.5
H9A C9 H9C 109.5
H9B C9 H9C 109.5
C6 C10 C11 111.6(2)
C6 C10 C12 111.8(2)
C11 C10 C12 109.4(2)
C6 C10 H10 108
C11 C10 H10 108
C12 C10 H10 108
C10 C11 H11A 109.5
C10 C11 H11B 109.5
H11A C11 H11B 109.5
C10 C11 H11C 109.5
H11A C11 H11C 109.5
H11B C11 H11C 109.5
C10 C12 H12A 109.5
C10 C12 H12B 109.5
H12A C12 H12B 109.5
C10 C12 H12C 109.5
H12A C12 H12C 109.5
H12B C12 H12C 109.5
C18 C13 C14 120.9(2)
C18 C13 N2 119.20(18)
C14 C13 N2 119.9(2)
C15 C14 C13 117.9(2)
C15 C14 C19 120.0(2)
C13 C14 C19 122.2(2)
C16 C15 C14 121.7(2)
C16 C15 H15 119.2
C14 C15 H15 119.2
C17 C16 C15 119.8(2)
C17 C16 H16 120.1
C15 C16 H16 120.1
C16 C17 C18 121.2(2)
C16 C17 H17 119.4
C18 C17 H17 119.4
C17 C18 C13 118.5(2)
C17 C18 C22 118.1(2)
C13 C18 C22 123.4(2)
C21 C19 C14 112.9(2)
C21 C19 C20 108.8(2)
C14 C19 C20 113.6(2)
C21 C19 H19 107
C14 C19 H19 107
C20 C19 H19 107
C19 C20 H20A 109.5
C19 C20 H20B 109.5
H20A C20 H20B 109.5
C19 C20 H20C 109.5
H20A C20 H20C 109.5
H20B C20 H20C 109.5
C19 C21 H21A 109.5
C19 C21 H21B 109.5
H21A C21 H21B 109.5
C19 C21 H21C 109.5
H21A C21 H21C 109.5
H21B C21 H21C 109.5
C24 C22 C18 112.5(2)
C24 C22 C23 107.4(2)
C18 C22 C23 111.9(2)
C24 C22 H22 108.3
C18 C22 H22 108.3
C23 C22 H22 108.3
C22 C23 H23A 109.5
C22 C23 H23B 109.5
H23A C23 H23B 109.5
C22 C23 H23C 109.5
H23A C23 H23C 109.5
H23B C23 H23C 109.5
C22 C24 H24A 109.5
C22 C24 H24B 109.5
H24A C24 H24B 109.5
C22 C24 H24C 109.5
H24A C24 H24C 109.5
H24B C24 H24C 109.5
C26 C25 H25A 109.5
C26 C25 H25B 109.5
H25A C25 H25B 109.5
C26 C25 H25C 109.5
H25A C25 H25C 109.5
H25B C25 H25C 109.5
N1 C26 C27 122.64(19)
N1 C26 C25 121.04(19)
C27 C26 C25 116.3(2)
C26 C27 C28 130.1(2)
C26 C27 H27 115
C28 C27 H27 115
N2 C28 C27 124.26(19)
N2 C28 C29 121.36(19)
C27 C28 C29 114.4(2)
C28 C29 H29A 109.5
C28 C29 H29B 109.5
H29A C29 H29B 109.5
C28 C29 H29C 109.5
H29A C29 H29C 109.5
H29B C29 H29C 109.5
C31 C30 C33 111.7(3)
C31 C30 C32 108.5(3)
C33 C30 C32 108.1(3)
C31 C30 P2 106.2(2)
C33 C30 P2 111.7(2)
C32 C30 P2 110.6(2)
C30 C31 H31A 109.5
C30 C31 H31B 109.5
H31A C31 H31B 109.5
C30 C31 H31C 109.5
H31A C31 H31C 109.5
H31B C31 H31C 109.5
C30 C32 H32A 109.5
C30 C32 H32B 109.5
H32A C32 H32B 109.5
C30 C32 H32C 109.5
H32A C32 H32C 109.5
H32B C32 H32C 109.5
C30 C33 H33A 109.5
C30 C33 H33B 109.5
H33A C33 H33B 109.5
C30 C33 H33C 109.5
H33A C33 H33C 109.5
H33B C33 H33C 109.5
C36 C34 C35 111.9(3)
C36 C34 C37 106.5(3)
C35 C34 C37 106.9(4)
C36 C34 P2 112.9(2)
C35 C34 P2 112.3(2)
C37 C34 P2 105.8(2)
C34 C35 H35A 109.5
C34 C35 H35B 109.5
H35A C35 H35B 109.5
C34 C35 H35C 109.5
H35A C35 H35C 109.5
H35B C35 H35C 109.5
C34 C36 H36A 109.5
C34 C36 H36B 109.5
H36A C36 H36B 109.5
C34 C36 H36C 109.5
H36A C36 H36C 109.5
H36B C36 H36C 109.5
C34 C37 H37A 109.5
C34 C37 H37B 109.5
H37A C37 H37B 109.5
C34 C37 H37C 109.5
H37A C37 H37C 109.5
H37B C37 H37C 109.5
C26 N1 C1 118.91(17)
C26 N1 Ti1 112.47(13)
C1 N1 Ti1 127.04(14)
C28 N2 C13 116.66(17)
C28 N2 Ti1 109.56(14)
C13 N2 Ti1 132.49(14)
P2 P1 Ti1 70.60(2)
C34 P2 C30 110.88(13)
C34 P2 P1 109.09(9)
C30 P2 P1 109.08(9)
C34 P2 Ti1 127.39(9)
C30 P2 Ti1 121.55(10)
P1 P2 Ti1 58.61(2)
N1 Ti1 N2 92.80(7)
N1 Ti1 Cl1 102.75(6)
N2 Ti1 Cl1 108.75(5)
N1 Ti1 P1 88.93(5)
N2 Ti1 P1 133.56(6)
Cl1 Ti1 P1 116.06(3)
N1 Ti1 P2 136.07(5)
N2 Ti1 P2 103.04(5)
Cl1 Ti1 P2 110.10(2)
P1 Ti1 P2 50.79(2)

loop_
_geom_bond_atom_site_label_1
_geom_bond_atom_site_label_2
_geom_bond_distance
C1 C6 1.407(3)
C1 C2 1.409(3)
C1 N1 1.455(2)
C2 C3 1.396(3)
C2 C7 1.523(3)
C3 C4 1.383(4)
C3 H3 0.95
C4 C5 1.378(4)
C4 H4 0.95
C5 C6 1.400(3)
C5 H5 0.95
C6 C10 1.514(3)
C7 C9 1.522(4)
C7 C8 1.535(4)
C7 H7 1
C8 H8A 0.98
C8 H8B 0.98
C8 H8C 0.98
C9 H9A 0.98
C9 H9B 0.98
C9 H9C 0.98
C10 C11 1.533(4)
C10 C12 1.541(4)
C10 H10 1
C11 H11A 0.98
C11 H11B 0.98
C11 H11C 0.98
C12 H12A 0.98
C12 H12B 0.98
C12 H12C 0.98
C13 C18 1.406(3)
C13 C14 1.414(3)
C13 N2 1.450(3)
C14 C15 1.398(3)
C14 C19 1.523(3)
C15 C16 1.380(4)
C15 H15 0.95
C16 C17 1.379(4)
C16 H16 0.95
C17 C18 1.397(3)
C17 H17 0.95
C18 C22 1.533(3)
C19 C21 1.522(4)
C19 C20 1.530(4)
C19 H19 1
C20 H20A 0.98
C20 H20B 0.98
C20 H20C 0.98
C21 H21A 0.98
C21 H21B 0.98
C21 H21C 0.98
C22 C24 1.517(4)
C22 C23 1.537(4)
C22 H22 1
C23 H23A 0.98
C23 H23B 0.98
C23 H23C 0.98
C24 H24A 0.98
C24 H24B 0.98
C24 H24C 0.98
C25 C26 1.511(3)
C25 H25A 0.98
C25 H25B 0.98
C25 H25C 0.98
C26 N1 1.332(3)
C26 C27 1.406(3)
C27 C28 1.410(3)
C27 H27 0.95
C28 N2 1.349(3)
C28 C29 1.524(3)
C29 H29A 0.98
C29 H29B 0.98
C29 H29C 0.98
C30 C31 1.497(5)
C30 C33 1.498(5)
C30 C32 1.559(5)
C30 P2 1.912(3)
C31 H31A 0.98
C31 H31B 0.98
C31 H31C 0.98
C32 H32A 0.98
C32 H32B 0.98
C32 H32C 0.98
C33 H33A 0.98
C33 H33B 0.98
C33 H33C 0.98
C34 C36 1.525(4)
C34 C35 1.528(4)
C34 C37 1.536(5)
C34 P2 1.896(3)
C35 H35A 0.98
C35 H35B 0.98
C35 H35C 0.98
C36 H36A 0.98
C36 H36B 0.98
C36 H36C 0.98
C37 H37A 0.98
C37 H37B 0.98
C37 H37C 0.98
N1 Ti1 2.0467(17)
N2 Ti1 2.0774(17)
P1 P2 2.1022(8)
P1 Ti1 2.3160(7)
P2 Ti1 2.5590(7)
Cl1 Ti1 2.2894(7)

loop_
_geom_torsion_atom_site_label_1
_geom_torsion_atom_site_label_2
_geom_torsion_atom_site_label_3
_geom_torsion_atom_site_label_4
_geom_torsion
C6 C1 C2 C3 0.7(3)
N1 C1 C2 C3 177.7(2)
C6 C1 C2 C7 -179.1(2)
N1 C1 C2 C7 -2.1(3)
C1 C2 C3 C4 -1.3(4)
C7 C2 C3 C4 178.5(3)
C2 C3 C4 C5 1.1(4)
C3 C4 C5 C6 -0.3(4)
C4 C5 C6 C1 -0.3(4)
C4 C5 C6 C10 -179.7(2)
C2 C1 C6 C5 0.1(3)
N1 C1 C6 C5 -176.8(2)
C2 C1 C6 C10 179.4(2)
N1 C1 C6 C10 2.5(3)
C3 C2 C7 C9 -29.9(3)
C1 C2 C7 C9 149.9(2)
C3 C2 C7 C8 94.9(3)
C1 C2 C7 C8 -85.2(3)
C5 C6 C10 C11 68.5(3)
C1 C6 C10 C11 -110.8(3)
C5 C6 C10 C12 -54.3(3)
C1 C6 C10 C12 126.3(2)
C18 C13 C14 C15 0.2(3)
N2 C13 C14 C15 -178.8(2)
C18 C13 C14 C19 -179.9(2)
N2 C13 C14 C19 1.1(3)
C13 C14 C15 C16 -0.3(4)
C19 C14 C15 C16 179.7(2)
C14 C15 C16 C17 -0.2(4)
C15 C16 C17 C18 0.9(4)
C16 C17 C18 C13 -1.0(4)
C16 C17 C18 C22 179.5(2)
C14 C13 C18 C17 0.5(3)
N2 C13 C18 C17 179.5(2)
C14 C13 C18 C22 179.9(2)
N2 C13 C18 C22 -1.1(3)
C15 C14 C19 C21 103.3(3)
C13 C14 C19 C21 -76.6(3)
C15 C14 C19 C20 -21.3(3)
C13 C14 C19 C20 158.8(2)
C17 C18 C22 C24 56.1(3)
C13 C18 C22 C24 -123.3(3)
C17 C18 C22 C23 -65.0(3)
C13 C18 C22 C23 115.6(3)
N1 C26 C27 C28 17.1(4)
C25 C26 C27 C28 -162.2(2)
C26 C27 C28 N2 -15.2(4)
C26 C27 C28 C29 164.0(2)
C27 C26 N1 C1 -169.3(2)
C25 C26 N1 C1 10.0(3)
C27 C26 N1 Ti1 24.1(3)
C25 C26 N1 Ti1 -156.68(18)
C6 C1 N1 C26 -84.9(3)
C2 C1 N1 C26 98.1(2)
C6 C1 N1 Ti1 79.7(2)
C2 C1 N1 Ti1 -97.3(2)
C27 C28 N2 C13 165.3(2)
C29 C28 N2 C13 -13.9(3)
C27 C28 N2 Ti1 -26.0(3)
C29 C28 N2 Ti1 154.75(19)
C18 C13 N2 C28 -76.9(3)
C14 C13 N2 C28 102.1(2)
C18 C13 N2 Ti1 117.7(2)
C14 C13 N2 Ti1 -63.3(3)
C36 C34 P2 C30 54.3(2)
C35 C34 P2 C30 -73.3(3)
C37 C34 P2 C30 170.3(2)
C36 C34 P2 P1 -65.9(2)
C35 C34 P2 P1 166.5(3)
C37 C34 P2 P1 50.2(2)
C36 C34 P2 Ti1 -130.46(19)
C35 C34 P2 Ti1 101.9(3)
C37 C34 P2 Ti1 -14.4(3)
C31 C30 P2 C34 162.4(2)
C33 C30 P2 C34 -75.6(3)
C32 C30 P2 C34 44.8(3)
C31 C30 P2 P1 -77.5(3)
C33 C30 P2 P1 44.6(3)
C32 C30 P2 P1 165.0(2)
C31 C30 P2 Ti1 -13.2(3)
C33 C30 P2 Ti1 108.8(3)
C32 C30 P2 Ti1 -130.8(2)
Ti1 P1 P2 C34 -122.80(9)
Ti1 P1 P2 C30 115.95(10)
C26 N1 Ti1 N2 -49.11(15)
C1 N1 Ti1 N2 145.54(17)
C26 N1 Ti1 Cl1 60.82(15)
C1 N1 Ti1 Cl1 -104.53(17)
C26 N1 Ti1 P1 177.32(15)
C1 N1 Ti1 P1 11.97(17)
C26 N1 Ti1 P2 -161.22(12)
C1 N1 Ti1 P2 33.4(2)
C28 N2 Ti1 N1 49.13(14)
C13 N2 Ti1 N1 -144.66(18)
C28 N2 Ti1 Cl1 -55.34(14)
C13 N2 Ti1 Cl1 110.86(17)
C28 N2 Ti1 P1 140.31(12)
C13 N2 Ti1 P1 -53.5(2)
C28 N2 Ti1 P2 -172.16(13)
C13 N2 Ti1 P2 -5.95(18)
P2 P1 Ti1 N1 160.88(6)
P2 P1 Ti1 N2 68.04(7)
P2 P1 Ti1 Cl1 -95.44(3)
C34 P2 Ti1 N1 62.74(13)
C30 P2 Ti1 N1 -122.45(13)
P1 P2 Ti1 N1 -28.16(8)
C34 P2 Ti1 N2 -45.48(11)
C30 P2 Ti1 N2 129.34(11)
P1 P2 Ti1 N2 -136.38(6)
C34 P2 Ti1 Cl1 -161.33(10)
C30 P2 Ti1 Cl1 13.48(11)
P1 P2 Ti1 Cl1 107.77(3)
C34 P2 Ti1 P1 90.90(11)
C30 P2 Ti1 P1 -94.28(11)
